data_1561238
loop_
_publ_author_name
'Hu, Zhiyong'
'Zhao, Meng'
'Su, Jian'
'Xu, Shasha'
'Hu, Lei'
'Liu, Hui'
'Zhang, Qiong'
'Zhang, Jun'
'Wu, Jieying'
'Tian, Yupeng'

_publ_section_title
;
 Three coordination polymers based on a star-like geometry 4, 4', 4''
 -nitrilotribenzoic acid ligand and their framework dependent luminescent
 properties
;
_journal_name_full 'Journal of Solid State Chemistry'
_journal_page_first 328
_journal_page_last 334
_journal_paper_doi 10.1016/j.jssc.2017.10.027
_journal_volume 258
_journal_year 2018
_chemical_formula_sum 'C33 H23 Mn N3 O7'
_chemical_formula_weight 628.48
_space_group_IT_number 14
_space_group_name_Hall '-P 2ybc'
_space_group_name_H-M_alt 'P 1 21/c 1'
_symmetry_cell_setting monoclinic
_symmetry_space_group_name_H-M 'P 1 21/c 1'
_atom_sites_solution_hydrogens geom
_atom_sites_solution_primary direct
_atom_sites_solution_secondary difmap
_cell_angle_alpha 90.00
_cell_angle_beta 90.4350(10)
_cell_angle_gamma 90.00
_cell_formula_units_Z 4
_cell_length_a 14.5578(13)
_cell_length_b 9.9962(6)
_cell_length_c 19.6908(12)
_cell_measurement_reflns_used 9188
_cell_measurement_temperature 296(2)
_cell_measurement_theta_max 27.073
_cell_measurement_theta_min 2.284
_cell_volume 2865.4(4)
_computing_cell_refinement 'Bruker SAINT'
_computing_data_collection 'Bruker APEX2'
_computing_data_reduction 'Bruker SAINT'
_computing_molecular_graphics 'Bruker SHELXTL'
_computing_publication_material 'Bruker SHELXTL'
_computing_structure_refinement 'SHELXL-97 (Sheldrick, 2008)'
_computing_structure_solution 'SHELXS-97 (Sheldrick, 2008)'
_diffrn_ambient_temperature 296(2)
_diffrn_measured_fraction_theta_full 0.999
_diffrn_measured_fraction_theta_max 0.999
_diffrn_measurement_device_type 'Bruker APEX-II CCD'
_diffrn_measurement_method '\f and \w scans'
_diffrn_radiation_monochromator graphite
_diffrn_radiation_source 'fine-focus sealed tube'
_diffrn_radiation_type MoK\a
_diffrn_radiation_wavelength 0.71073
_diffrn_reflns_av_R_equivalents 0.0216
_diffrn_reflns_av_sigmaI/netI 0.0195
_diffrn_reflns_limit_h_max 17
_diffrn_reflns_limit_h_min -17
_diffrn_reflns_limit_k_max 11
_diffrn_reflns_limit_k_min -11
_diffrn_reflns_limit_l_max 23
_diffrn_reflns_limit_l_min -22
_diffrn_reflns_number 19810
_diffrn_reflns_theta_full 25.00
_diffrn_reflns_theta_max 25.00
_diffrn_reflns_theta_min 1.40
_exptl_absorpt_coefficient_mu 0.517
_exptl_absorpt_correction_T_max 0.9037
_exptl_absorpt_correction_T_min 0.8604
_exptl_absorpt_correction_type multi-scan
_exptl_absorpt_process_details 'SADABS; Bruker, 2000'
_exptl_crystal_colour 'light yellow'
_exptl_crystal_density_diffrn 1.457
_exptl_crystal_density_method 'not measured'
_exptl_crystal_description block
_exptl_crystal_F_000 1292
_exptl_crystal_size_max 0.30
_exptl_crystal_size_mid 0.20
_exptl_crystal_size_min 0.20
_refine_diff_density_max 0.862
_refine_diff_density_min -0.303
_refine_diff_density_rms 0.050
_refine_ls_extinction_method none
_refine_ls_goodness_of_fit_ref 1.011
_refine_ls_hydrogen_treatment mixed
_refine_ls_matrix_type full
_refine_ls_number_parameters 403
_refine_ls_number_reflns 5038
_refine_ls_number_restraints 0
_refine_ls_restrained_S_all 1.011
_refine_ls_R_factor_all 0.0435
_refine_ls_R_factor_gt 0.0372
_refine_ls_shift/su_max 0.001
_refine_ls_shift/su_mean 0.000
_refine_ls_structure_factor_coef Fsqd
_refine_ls_weighting_details 'calc w=1/[\s^2^(Fo^2^)+(0.0724P)^2^+1.2599P] where P=(Fo^2^+2Fc^2^)/3'
_refine_ls_weighting_scheme calc
_refine_ls_wR_factor_gt 0.1090
_refine_ls_wR_factor_ref 0.1164
_reflns_number_gt 4371
_reflns_number_total 5038
_reflns_threshold_expression >2sigma(I)
_cod_data_source_file JSSC-2018-258-328.cif
_cod_data_source_block c
_cod_depositor_comments
;
The following automatic conversions were performed:

data item '_symmetry_cell_setting' value 'Monoclinic' was changed to
'monoclinic' in accordance with the built-in table derived from the
CIF Core dictionary named 'cif_core.dic' version 2.4.5 last updated
on 2014-11-21.

Automatic conversion script
Id: cif_fix_values 8369 2020-08-20 11:38:08Z andrius 
;
_cod_original_sg_symbol_H-M P2(1)/c
_cod_database_code 1561238

loop_
_symmetry_equiv_pos_as_xyz
'x, y, z'
'-x, y+1/2, -z+1/2'
'-x, -y, -z'
'x, -y-1/2, z-1/2'

loop_
_atom_site_label
_atom_site_type_symbol
_atom_site_fract_x
_atom_site_fract_y
_atom_site_fract_z
_atom_site_U_iso_or_equiv
_atom_site_adp_type
_atom_site_occupancy
_atom_site_symmetry_multiplicity
_atom_site_calc_flag
_atom_site_refinement_flags
_atom_site_disorder_assembly
_atom_site_disorder_group
Mn1 Mn 0.48068(2) 0.90185(3) 0.816479(16) 0.03831(13) Uani 1 1 d . . .
O1 O 0.61801(10) 0.93647(18) 0.79255(8) 0.0500(4) Uani 1 1 d . . .
C16 C 1.05891(14) 0.5179(2) 0.59536(12) 0.0429(5) Uani 1 1 d . . .
H16 H 1.1074 0.5769 0.5888 0.051 Uiso 1 1 calc R . .
C17 C 1.06094(15) 0.3942(2) 0.56571(12) 0.0427(5) Uani 1 1 d . . .
H17 H 1.1115 0.3695 0.5399 0.051 Uiso 1 1 calc R . .
C4 C 0.88033(15) 0.7789(2) 0.75000(12) 0.0440(5) Uani 1 1 d . . .
H4 H 0.9234 0.7616 0.7840 0.053 Uiso 1 1 calc R . .
C3 C 0.79754(14) 0.8387(2) 0.76592(11) 0.0420(5) Uani 1 1 d . . .
H3 H 0.7842 0.8575 0.8110 0.050 Uiso 1 1 calc R . .
C9 C 1.13922(15) 0.6935(2) 0.71402(13) 0.0453(5) Uani 1 1 d . . .
H9 H 1.1329 0.6070 0.7308 0.054 Uiso 1 1 calc R . .
C31 C 0.51254(18) 1.2012(3) 0.86960(14) 0.0578(6) Uani 1 1 d . . .
H31 H 0.5477 1.2096 0.8306 0.069 Uiso 1 1 calc R . .
C13 C 1.07631(15) 0.8829(2) 0.65610(14) 0.0503(6) Uani 1 1 d . . .
H13 H 1.0273 0.9247 0.6341 0.060 Uiso 1 1 calc R . .
O2 O 0.60316(13) 0.9938(2) 0.68440(10) 0.0688(5) Uani 1 1 d . . .
N2 N 0.47183(13) 1.0861(2) 0.88140(10) 0.0466(5) Uani 1 1 d . . .
N3 N 0.38974(13) 0.8482(2) 0.90697(10) 0.0503(5) Uani 1 1 d . . .
C5 C 0.89867(13) 0.7452(2) 0.68381(11) 0.0384(5) Uani 1 1 d . . .
C2 C 0.73459(13) 0.87063(19) 0.71597(10) 0.0342(4) Uani 1 1 d . . .
C1 C 0.64526(14) 0.9391(2) 0.73185(12) 0.0395(5) Uani 1 1 d . . .
C18 C 0.98849(14) 0.3048(2) 0.57353(11) 0.0384(5) Uani 1 1 d . . .
C8 C 1.06709(13) 0.7536(2) 0.67924(11) 0.0386(5) Uani 1 1 d . . .
C29 C 0.4542(2) 1.2987(3) 0.97098(16) 0.0708(8) Uani 1 1 d . . .
H29 H 0.4488 1.3707 1.0006 0.085 Uiso 1 1 calc R . .
C20 C 0.91146(15) 0.4679(2) 0.64263(12) 0.0454(5) Uani 1 1 d . . .
H20 H 0.8607 0.4926 0.6681 0.054 Uiso 1 1 calc R . .
C28 C 0.41020(17) 1.1787(3) 0.98583(13) 0.0576(7) Uani 1 1 d . . .
C24 C 0.28474(18) 0.8043(4) 1.02199(15) 0.0703(8) Uani 1 1 d . . .
H24 H 0.2502 0.7885 1.0607 0.084 Uiso 1 1 calc R . .
C19 C 0.91380(15) 0.3440(2) 0.61223(12) 0.0447(5) Uani 1 1 d . . .
H19 H 0.8646 0.2857 0.6177 0.054 Uiso 1 1 calc R . .
C15 C 0.98446(13) 0.5566(2) 0.63553(11) 0.0382(5) Uani 1 1 d . . .
C7 C 0.75455(15) 0.8382(3) 0.64949(12) 0.0496(6) Uani 1 1 d . . .
H7 H 0.7130 0.8601 0.6151 0.059 Uiso 1 1 calc R . .
C25 C 0.32478(17) 0.9302(3) 1.01169(12) 0.0596(7) Uani 1 1 d . . .
N1 N 0.98388(12) 0.68110(18) 0.66750(11) 0.0460(5) Uani 1 1 d . . .
C32 C 0.42064(15) 1.0738(3) 0.93934(11) 0.0475(6) Uani 1 1 d . . .
C33 C 0.37712(14) 0.9481(3) 0.95223(11) 0.0472(6) Uani 1 1 d . . .
C6 C 0.83535(16) 0.7737(3) 0.63340(12) 0.0516(6) Uani 1 1 d . . .
H6 H 0.8471 0.7496 0.5887 0.062 Uiso 1 1 calc R . .
C11 C 1.23111(14) 0.8914(2) 0.69899(11) 0.0387(5) Uani 1 1 d . . .
C10 C 1.22064(15) 0.7624(2) 0.72369(12) 0.0434(5) Uani 1 1 d . . .
H10 H 1.2689 0.7218 0.7470 0.052 Uiso 1 1 calc R . .
C12 C 1.15818(15) 0.9509(2) 0.66547(13) 0.0505(6) Uani 1 1 d . . .
H12 H 1.1642 1.0376 0.6490 0.061 Uiso 1 1 calc R . .
C21 C 0.99276(15) 0.1723(2) 0.54167(11) 0.0433(5) Uani 1 1 d . . .
O3 O 0.92084(13) 0.09769(17) 0.54628(11) 0.0650(5) Uani 1 1 d . . .
H3A H 0.9291 0.0280 0.5252 0.098 Uiso 1 1 calc R . .
O4 O 1.06410(12) 0.13474(17) 0.51249(10) 0.0608(5) Uani 1 1 d . . .
C14 C 1.31999(14) 0.9667(2) 0.70890(13) 0.0465(5) Uani 1 1 d . . .
O5 O 1.32971(13) 1.0749(2) 0.67884(14) 0.0813(7) Uani 1 1 d . . .
C22 C 0.34941(18) 0.7307(3) 0.91883(14) 0.0624(7) Uani 1 1 d . . .
H22 H 0.3572 0.6622 0.8875 0.075 Uiso 1 1 calc R . .
C23 C 0.29625(19) 0.7060(4) 0.97588(16) 0.0718(8) Uani 1 1 d . . .
H23 H 0.2690 0.6228 0.9821 0.086 Uiso 1 1 calc R . .
C30 C 0.5053(2) 1.3121(3) 0.91329(17) 0.0698(8) Uani 1 1 d . . .
H30 H 0.5344 1.3924 0.9032 0.084 Uiso 1 1 calc R . .
C27 C 0.3560(2) 1.1562(4) 1.04612(14) 0.0726(9) Uani 1 1 d . . .
H27 H 0.3487 1.2251 1.0773 0.087 Uiso 1 1 calc R . .
C26 C 0.3164(2) 1.0382(4) 1.05758(14) 0.0733(9) Uani 1 1 d . . .
H26 H 0.2823 1.0266 1.0969 0.088 Uiso 1 1 calc R . .
O6 O 1.38012(11) 0.91047(18) 0.74560(10) 0.0591(5) Uani 1 1 d . . .
O7 O 0.51228(12) 0.69726(18) 0.80503(12) 0.0599(5) Uani 1 1 d . . .
H7A H 0.5675 0.6859 0.8110 0.090 Uiso 1 1 calc R . .
H8 H 0.478(2) 0.637(4) 0.8028(18) 0.083(11) Uiso 1 1 d . . .

loop_
_atom_site_aniso_label
_atom_site_aniso_U_11
_atom_site_aniso_U_22
_atom_site_aniso_U_33
_atom_site_aniso_U_23
_atom_site_aniso_U_13
_atom_site_aniso_U_12
Mn1 0.02589(19) 0.0480(2) 0.0411(2) -0.00384(13) 0.00453(13) 0.00228(12)
O1 0.0323(8) 0.0632(10) 0.0546(10) -0.0103(8) 0.0141(7) -0.0008(7)
C16 0.0335(11) 0.0385(12) 0.0568(13) -0.0111(10) 0.0092(9) -0.0060(9)
C17 0.0367(11) 0.0423(12) 0.0493(13) -0.0124(9) 0.0081(9) 0.0035(9)
C4 0.0335(11) 0.0502(13) 0.0483(13) -0.0080(10) -0.0040(9) 0.0057(9)
C3 0.0365(11) 0.0499(13) 0.0396(11) -0.0079(10) 0.0046(9) 0.0042(9)
C9 0.0386(12) 0.0305(11) 0.0666(15) -0.0026(10) -0.0013(10) 0.0019(9)
C31 0.0578(15) 0.0576(16) 0.0581(15) 0.0010(12) -0.0020(12) 0.0037(12)
C13 0.0312(11) 0.0427(13) 0.0767(17) 0.0009(11) -0.0159(11) 0.0055(9)
O2 0.0542(11) 0.0815(13) 0.0707(12) 0.0024(10) 0.0027(9) 0.0334(10)
N2 0.0389(10) 0.0543(12) 0.0466(11) -0.0033(9) 0.0006(8) 0.0070(8)
N3 0.0380(10) 0.0661(13) 0.0470(11) -0.0034(10) 0.0079(8) 0.0001(9)
C5 0.0261(10) 0.0326(11) 0.0565(13) -0.0132(9) 0.0038(9) -0.0004(8)
C2 0.0276(10) 0.0293(10) 0.0459(11) -0.0043(8) 0.0063(8) -0.0021(8)
C1 0.0290(10) 0.0335(11) 0.0562(13) -0.0075(10) 0.0053(9) -0.0013(8)
C18 0.0400(11) 0.0334(11) 0.0418(11) -0.0083(9) -0.0002(9) 0.0022(9)
C8 0.0265(10) 0.0341(11) 0.0554(13) -0.0147(9) 0.0016(9) 0.0015(8)
C29 0.0719(19) 0.070(2) 0.0699(19) -0.0230(15) -0.0118(15) 0.0239(16)
C20 0.0344(11) 0.0421(12) 0.0599(14) -0.0166(10) 0.0118(10) -0.0021(9)
C28 0.0490(14) 0.0704(18) 0.0532(14) -0.0147(13) -0.0086(11) 0.0204(13)
C24 0.0439(14) 0.109(3) 0.0578(16) 0.0147(17) 0.0135(12) -0.0012(15)
C19 0.0391(12) 0.0395(12) 0.0557(13) -0.0113(10) 0.0057(10) -0.0083(9)
C15 0.0315(10) 0.0342(11) 0.0488(12) -0.0101(9) 0.0009(9) 0.0024(8)
C7 0.0368(12) 0.0674(16) 0.0445(12) -0.0065(11) -0.0023(9) 0.0132(11)
C25 0.0375(12) 0.099(2) 0.0428(13) -0.0041(13) 0.0031(10) 0.0131(13)
N1 0.0261(9) 0.0372(10) 0.0746(13) -0.0237(9) 0.0034(8) 0.0007(7)
C32 0.0351(12) 0.0676(16) 0.0398(12) -0.0059(11) -0.0027(9) 0.0177(11)
C33 0.0288(11) 0.0732(16) 0.0396(12) -0.0009(11) 0.0015(9) 0.0100(11)
C6 0.0412(12) 0.0712(16) 0.0425(12) -0.0167(11) 0.0040(10) 0.0121(11)
C11 0.0299(10) 0.0353(11) 0.0507(12) -0.0083(9) -0.0027(9) 0.0032(8)
C10 0.0330(11) 0.0397(12) 0.0575(13) -0.0042(10) -0.0079(9) 0.0061(9)
C12 0.0384(12) 0.0343(11) 0.0787(17) 0.0043(11) -0.0104(11) -0.0011(9)
C21 0.0444(13) 0.0365(11) 0.0489(13) -0.0099(9) 0.0001(10) 0.0013(10)
O3 0.0554(11) 0.0427(10) 0.0971(15) -0.0306(9) 0.0099(10) -0.0062(8)
O4 0.0561(11) 0.0471(10) 0.0795(12) -0.0265(9) 0.0161(9) 0.0004(8)
C14 0.0300(11) 0.0442(13) 0.0652(15) -0.0099(11) -0.0049(10) 0.0021(9)
O5 0.0455(11) 0.0547(12) 0.143(2) 0.0252(12) -0.0246(12) -0.0147(9)
C22 0.0494(15) 0.0749(19) 0.0628(16) -0.0018(14) 0.0097(12) -0.0093(13)
C23 0.0511(15) 0.092(2) 0.0720(19) 0.0110(17) 0.0112(13) -0.0106(15)
C30 0.0751(19) 0.0524(16) 0.082(2) -0.0058(14) -0.0145(16) 0.0050(14)
C27 0.0620(17) 0.106(3) 0.0495(15) -0.0284(16) 0.0002(13) 0.0279(18)
C26 0.0566(17) 0.115(3) 0.0489(15) -0.0117(17) 0.0101(12) 0.0143(18)
O6 0.0366(9) 0.0673(12) 0.0731(12) 0.0003(9) -0.0180(8) -0.0039(8)
O7 0.0314(8) 0.0436(10) 0.1048(15) -0.0053(9) 0.0065(9) -0.0012(8)

loop_
_atom_type_symbol
_atom_type_description
_atom_type_scat_dispersion_real
_atom_type_scat_dispersion_imag
_atom_type_scat_source
C C 0.0033 0.0016 'International Tables Vol C Tables 4.2.6.8 and 6.1.1.4'
H H 0.0000 0.0000 'International Tables Vol C Tables 4.2.6.8 and 6.1.1.4'
N N 0.0061 0.0033 'International Tables Vol C Tables 4.2.6.8 and 6.1.1.4'
O O 0.0106 0.0060 'International Tables Vol C Tables 4.2.6.8 and 6.1.1.4'
Mn Mn 0.3368 0.7283 'International Tables Vol C Tables 4.2.6.8 and 6.1.1.4'

loop_
_geom_angle_atom_site_label_1
_geom_angle_atom_site_label_2
_geom_angle_atom_site_label_3
_geom_angle
_geom_angle_site_symmetry_1
_geom_angle_site_symmetry_3
O6 Mn1 O1 121.89(7) 1_455 .
O6 Mn1 O7 97.19(8) 1_455 .
O1 Mn1 O7 85.79(7) . .
O6 Mn1 N2 108.33(7) 1_455 .
O1 Mn1 N2 92.96(7) . .
O7 Mn1 N2 150.41(8) . .
O6 Mn1 N3 97.33(8) 1_455 .
O1 Mn1 N3 140.77(7) . .
O7 Mn1 N3 89.09(8) . .
N2 Mn1 N3 73.34(8) . .
C1 O1 Mn1 121.72(14) . .
C17 C16 C15 120.7(2) . .
C17 C16 H16 119.7 . .
C15 C16 H16 119.7 . .
C16 C17 C18 121.0(2) . .
C16 C17 H17 119.5 . .
C18 C17 H17 119.5 . .
C5 C4 C3 119.8(2) . .
C5 C4 H4 120.1 . .
C3 C4 H4 120.1 . .
C2 C3 C4 121.0(2) . .
C2 C3 H3 119.5 . .
C4 C3 H3 119.5 . .
C10 C9 C8 119.8(2) . .
C10 C9 H9 120.1 . .
C8 C9 H9 120.1 . .
N2 C31 C30 123.0(3) . .
N2 C31 H31 118.5 . .
C30 C31 H31 118.5 . .
C8 C13 C12 120.2(2) . .
C8 C13 H13 119.9 . .
C12 C13 H13 119.9 . .
C31 N2 C32 118.2(2) . .
C31 N2 Mn1 126.06(17) . .
C32 N2 Mn1 115.68(16) . .
C22 N3 C33 118.2(2) . .
C22 N3 Mn1 126.84(17) . .
C33 N3 Mn1 114.96(16) . .
C4 C5 C6 119.89(19) . .
C4 C5 N1 119.8(2) . .
C6 C5 N1 120.36(19) . .
C7 C2 C3 118.61(19) . .
C7 C2 C1 119.47(19) . .
C3 C2 C1 121.92(19) . .
O2 C1 O1 124.4(2) . .
O2 C1 C2 117.8(2) . .
O1 C1 C2 117.8(2) . .
C19 C18 C17 118.42(19) . .
C19 C18 C21 121.7(2) . .
C17 C18 C21 119.87(19) . .
C13 C8 C9 119.66(19) . .
C13 C8 N1 120.46(19) . .
C9 C8 N1 119.9(2) . .
C30 C29 C28 120.8(3) . .
C30 C29 H29 119.6 . .
C28 C29 H29 119.6 . .
C19 C20 C15 120.5(2) . .
C19 C20 H20 119.7 . .
C15 C20 H20 119.7 . .
C29 C28 C32 117.1(3) . .
C29 C28 C27 124.1(3) . .
C32 C28 C27 118.8(3) . .
C23 C24 C25 120.2(3) . .
C23 C24 H24 119.9 . .
C25 C24 H24 119.9 . .
C20 C19 C18 121.0(2) . .
C20 C19 H19 119.5 . .
C18 C19 H19 119.5 . .
C20 C15 N1 121.04(18) . .
C20 C15 C16 118.40(19) . .
N1 C15 C16 120.56(19) . .
C2 C7 C6 120.8(2) . .
C2 C7 H7 119.6 . .
C6 C7 H7 119.6 . .
C24 C25 C33 117.4(3) . .
C24 C25 C26 123.7(3) . .
C33 C25 C26 118.9(3) . .
C15 N1 C8 121.16(16) . .
C15 N1 C5 120.52(16) . .
C8 N1 C5 118.08(16) . .
N2 C32 C28 122.5(3) . .
N2 C32 C33 118.0(2) . .
C28 C32 C33 119.4(2) . .
N3 C33 C25 122.0(3) . .
N3 C33 C32 118.0(2) . .
C25 C33 C32 120.0(2) . .
C5 C6 C7 119.8(2) . .
C5 C6 H6 120.1 . .
C7 C6 H6 120.1 . .
C12 C11 C10 118.8(2) . .
C12 C11 C14 120.2(2) . .
C10 C11 C14 120.99(19) . .
C11 C10 C9 120.7(2) . .
C11 C10 H10 119.6 . .
C9 C10 H10 119.6 . .
C11 C12 C13 120.7(2) . .
C11 C12 H12 119.6 . .
C13 C12 H12 119.6 . .
O4 C21 O3 122.5(2) . .
O4 C21 C18 120.4(2) . .
O3 C21 C18 117.07(19) . .
C21 O3 H3A 109.5 . .
O5 C14 O6 125.4(2) . .
O5 C14 C11 118.3(2) . .
O6 C14 C11 116.3(2) . .
N3 C22 C23 123.1(3) . .
N3 C22 H22 118.5 . .
C23 C22 H22 118.5 . .
C24 C23 C22 119.1(3) . .
C24 C23 H23 120.4 . .
C22 C23 H23 120.4 . .
C29 C30 C31 118.3(3) . .
C29 C30 H30 120.9 . .
C31 C30 H30 120.9 . .
C26 C27 C28 121.0(3) . .
C26 C27 H27 119.5 . .
C28 C27 H27 119.5 . .
C27 C26 C25 121.9(3) . .
C27 C26 H26 119.1 . .
C25 C26 H26 119.1 . .
C14 O6 Mn1 155.71(17) . 1_655
Mn1 O7 H7A 109.5 . .
Mn1 O7 H8 128(3) . .
H7A O7 H8 121.4 . .

loop_
_geom_bond_atom_site_label_1
_geom_bond_atom_site_label_2
_geom_bond_distance
_geom_bond_site_symmetry_2
Mn1 O6 2.0168(16) 1_455
Mn1 O1 2.0863(15) .
Mn1 O7 2.1087(18) .
Mn1 N2 2.246(2) .
Mn1 N3 2.2915(19) .
O1 C1 1.262(3) .
C16 C17 1.368(3) .
C16 C15 1.401(3) .
C16 H16 0.9300 .
C17 C18 1.392(3) .
C17 H17 0.9300 .
C4 C5 1.374(3) .
C4 C3 1.383(3) .
C4 H4 0.9300 .
C3 C2 1.377(3) .
C3 H3 0.9300 .
C9 C10 1.383(3) .
C9 C8 1.386(3) .
C9 H9 0.9300 .
C31 N2 1.316(3) .
C31 C30 1.408(4) .
C31 H31 0.9300 .
C13 C8 1.378(3) .
C13 C12 1.383(3) .
C13 H13 0.9300 .
O2 C1 1.240(3) .
N2 C32 1.373(3) .
N3 C22 1.334(4) .
N3 C33 1.352(3) .
C5 C6 1.379(3) .
C5 N1 1.435(3) .
C2 C7 1.382(3) .
C2 C1 1.505(3) .
C18 C19 1.389(3) .
C18 C21 1.467(3) .
C8 N1 1.429(3) .
C29 C30 1.369(5) .
C29 C28 1.392(4) .
C29 H29 0.9300 .
C20 C19 1.376(3) .
C20 C15 1.391(3) .
C20 H20 0.9300 .
C28 C32 1.401(3) .
C28 C27 1.448(4) .
C24 C23 1.349(4) .
C24 C25 1.403(4) .
C24 H24 0.9300 .
C19 H19 0.9300 .
C15 N1 1.395(3) .
C7 C6 1.380(3) .
C7 H7 0.9300 .
C25 C33 1.413(3) .
C25 C26 1.413(4) .
C32 C33 1.430(4) .
C6 H6 0.9300 .
C11 C12 1.381(3) .
C11 C10 1.387(3) .
C11 C14 1.508(3) .
C10 H10 0.9300 .
C12 H12 0.9300 .
C21 O4 1.249(3) .
C21 O3 1.289(3) .
O3 H3A 0.8200 .
C14 O5 1.242(3) .
C14 O6 1.263(3) .
C22 C23 1.391(4) .
C22 H22 0.9300 .
C23 H23 0.9300 .
C30 H30 0.9300 .
C27 C26 1.332(5) .
C27 H27 0.9300 .
C26 H26 0.9300 .
O6 Mn1 2.0168(16) 1_655
O7 H7A 0.8200 .
O7 H8 0.78(4) .

loop_
_geom_torsion_atom_site_label_1
_geom_torsion_atom_site_label_2
_geom_torsion_atom_site_label_3
_geom_torsion_atom_site_label_4
_geom_torsion
_geom_torsion_site_symmetry_1
_geom_torsion_site_symmetry_2
_geom_torsion_site_symmetry_3
_geom_torsion_site_symmetry_4
O6 Mn1 O1 C1 -13.5(2) 1_455 . . .
O7 Mn1 O1 C1 82.36(17) . . . .
N2 Mn1 O1 C1 -127.26(17) . . . .
N3 Mn1 O1 C1 165.73(16) . . . .
C15 C16 C17 C18 1.3(4) . . . .
C5 C4 C3 C2 -3.0(4) . . . .
C30 C31 N2 C32 -0.6(4) . . . .
C30 C31 N2 Mn1 -178.80(19) . . . .
O6 Mn1 N2 C31 -88.6(2) 1_455 . . .
O1 Mn1 N2 C31 36.5(2) . . . .
O7 Mn1 N2 C31 123.2(2) . . . .
N3 Mn1 N2 C31 179.1(2) . . . .
O6 Mn1 N2 C32 93.15(16) 1_455 . . .
O1 Mn1 N2 C32 -141.79(15) . . . .
O7 Mn1 N2 C32 -55.1(2) . . . .
N3 Mn1 N2 C32 0.79(15) . . . .
O6 Mn1 N3 C22 72.7(2) 1_455 . . .
O1 Mn1 N3 C22 -106.6(2) . . . .
O7 Mn1 N3 C22 -24.4(2) . . . .
N2 Mn1 N3 C22 179.7(2) . . . .
O6 Mn1 N3 C33 -107.43(16) 1_455 . . .
O1 Mn1 N3 C33 73.2(2) . . . .
O7 Mn1 N3 C33 155.44(16) . . . .
N2 Mn1 N3 C33 -0.43(15) . . . .
C3 C4 C5 C6 1.4(4) . . . .
C3 C4 C5 N1 -178.9(2) . . . .
C4 C3 C2 C7 1.9(3) . . . .
C4 C3 C2 C1 -178.3(2) . . . .
Mn1 O1 C1 O2 41.8(3) . . . .
Mn1 O1 C1 C2 -137.82(15) . . . .
C7 C2 C1 O2 -17.6(3) . . . .
C3 C2 C1 O2 162.5(2) . . . .
C7 C2 C1 O1 162.0(2) . . . .
C3 C2 C1 O1 -17.8(3) . . . .
C16 C17 C18 C19 0.0(3) . . . .
C16 C17 C18 C21 -179.5(2) . . . .
C12 C13 C8 C9 2.2(4) . . . .
C12 C13 C8 N1 -177.7(2) . . . .
C10 C9 C8 C13 -1.7(3) . . . .
C10 C9 C8 N1 178.2(2) . . . .
C30 C29 C28 C32 -0.1(4) . . . .
C30 C29 C28 C27 179.2(3) . . . .
C15 C20 C19 C18 -0.4(4) . . . .
C17 C18 C19 C20 -0.5(3) . . . .
C21 C18 C19 C20 179.0(2) . . . .
C19 C20 C15 N1 -178.4(2) . . . .
C19 C20 C15 C16 1.7(3) . . . .
C17 C16 C15 C20 -2.1(3) . . . .
C17 C16 C15 N1 177.9(2) . . . .
C3 C2 C7 C6 0.7(4) . . . .
C1 C2 C7 C6 -179.1(2) . . . .
C23 C24 C25 C33 -0.5(4) . . . .
C23 C24 C25 C26 -179.7(3) . . . .
C20 C15 N1 C8 159.6(2) . . . .
C16 C15 N1 C8 -20.5(3) . . . .
C20 C15 N1 C5 -26.2(3) . . . .
C16 C15 N1 C5 153.8(2) . . . .
C13 C8 N1 C15 125.2(2) . . . .
C9 C8 N1 C15 -54.7(3) . . . .
C13 C8 N1 C5 -49.2(3) . . . .
C9 C8 N1 C5 130.9(2) . . . .
C4 C5 N1 C15 122.0(2) . . . .
C6 C5 N1 C15 -58.3(3) . . . .
C4 C5 N1 C8 -63.6(3) . . . .
C6 C5 N1 C8 116.1(2) . . . .
C31 N2 C32 C28 0.1(3) . . . .
Mn1 N2 C32 C28 178.56(17) . . . .
C31 N2 C32 C33 -179.5(2) . . . .
Mn1 N2 C32 C33 -1.1(2) . . . .
C29 C28 C32 N2 0.2(3) . . . .
C27 C28 C32 N2 -179.1(2) . . . .
C29 C28 C32 C33 179.8(2) . . . .
C27 C28 C32 C33 0.5(3) . . . .
C22 N3 C33 C25 1.5(3) . . . .
Mn1 N3 C33 C25 -178.38(17) . . . .
C22 N3 C33 C32 179.9(2) . . . .
Mn1 N3 C33 C32 0.0(3) . . . .
C24 C25 C33 N3 -0.8(4) . . . .
C26 C25 C33 N3 178.4(2) . . . .
C24 C25 C33 C32 -179.2(2) . . . .
C26 C25 C33 C32 0.1(3) . . . .
N2 C32 C33 N3 0.7(3) . . . .
C28 C32 C33 N3 -178.9(2) . . . .
N2 C32 C33 C25 179.1(2) . . . .
C28 C32 C33 C25 -0.5(3) . . . .
C4 C5 C6 C7 1.2(4) . . . .
N1 C5 C6 C7 -178.5(2) . . . .
C2 C7 C6 C5 -2.3(4) . . . .
C12 C11 C10 C9 1.0(3) . . . .
C14 C11 C10 C9 -179.5(2) . . . .
C8 C9 C10 C11 0.1(4) . . . .
C10 C11 C12 C13 -0.5(4) . . . .
C14 C11 C12 C13 -180.0(2) . . . .
C8 C13 C12 C11 -1.1(4) . . . .
C19 C18 C21 O4 -173.3(2) . . . .
C17 C18 C21 O4 6.2(3) . . . .
C19 C18 C21 O3 5.7(3) . . . .
C17 C18 C21 O3 -174.8(2) . . . .
C12 C11 C14 O5 -9.2(4) . . . .
C10 C11 C14 O5 171.4(2) . . . .
C12 C11 C14 O6 173.4(2) . . . .
C10 C11 C14 O6 -6.0(3) . . . .
C33 N3 C22 C23 -0.9(4) . . . .
Mn1 N3 C22 C23 178.9(2) . . . .
C25 C24 C23 C22 1.1(4) . . . .
N3 C22 C23 C24 -0.4(5) . . . .
C28 C29 C30 C31 -0.3(4) . . . .
N2 C31 C30 C29 0.7(4) . . . .
C29 C28 C27 C26 -179.3(3) . . . .
C32 C28 C27 C26 -0.1(4) . . . .
C28 C27 C26 C25 -0.4(5) . . . .
C24 C25 C26 C27 179.6(3) . . . .
C33 C25 C26 C27 0.4(4) . . . .
O5 C14 O6 Mn1 42.9(6) . . . 1_655
C11 C14 O6 Mn1 -139.9(3) . . . 1_655
